data_4349063
loop_
_publ_author_name
'Reiners, Matthias'
'Baabe, Dirk'
'Harms, Kristoffer'
'Maekawa, Miyuki'
'Daniliuc, Constantin G.'
'Freytag, Matthias'
'Jones, Peter G.'
'Walter, Marc D.'

_publ_section_title
;
 N-Heterocyclic carbene adducts to [Cp&#x2032;FeI]2: synthesis and
 molecular and electronic structure
;
_journal_issue 2
_journal_name_full 'Inorganic Chemistry Frontiers'
_journal_page_first 250
_journal_paper_doi 10.1039/C5QI00235D
_journal_volume 3
_journal_year 2016
_chemical_formula_sum 'C38 H53 Fe I N2'
_chemical_formula_weight 720.57
_space_group_IT_number 14
_space_group_name_Hall '-P 2ybc'
_space_group_name_H-M_alt 'P 1 21/c 1'
_symmetry_cell_setting monoclinic
_symmetry_space_group_name_H-M 'P 1 21/c 1'
_atom_sites_solution_hydrogens geom
_atom_sites_solution_primary direct
_atom_sites_solution_secondary difmap
_audit_creation_method SHELXL-97
_audit_update_record
;
2015-10-23 deposited with the CCDC.
2015-12-02 downloaded from the CCDC.
;
_cell_angle_alpha 90.00
_cell_angle_beta 99.676(4)
_cell_angle_gamma 90.00
_cell_formula_units_Z 4
_cell_length_a 9.7691(4)
_cell_length_b 38.5982(14)
_cell_length_c 9.6194(4)
_cell_measurement_reflns_used 27598
_cell_measurement_temperature 100(2)
_cell_measurement_theta_max 29.2335
_cell_measurement_theta_min 2.1434
_cell_volume 3575.6(2)
_computing_cell_refinement
; 
CrysAlisPro, Agilent Technologies, 
Version 1.171.34.49 (release 20-01-2011 CrysAlis171 .NET) 
(compiled Jan 20 2011,15:58:25) 
;
_computing_data_collection
; 
CrysAlisPro, Agilent Technologies, 
Version 1.171.34.49 (release 20-01-2011 CrysAlis171 .NET) 
(compiled Jan 20 2011,15:58:25)  
;
_computing_data_reduction
; 
CrysAlisPro, Agilent Technologies, 
Version 1.171.34.49 (release 20-01-2011 CrysAlis171 .NET) 
(compiled Jan 20 2011,15:58:25)  
;
_computing_molecular_graphics 'Bruker XP'
_computing_publication_material SHELXL-97
_computing_structure_refinement 'SHELXL-97 (Sheldrick, 1997)'
_computing_structure_solution 'SHELXS-97 (Sheldrick, 1990)'
_diffrn_ambient_temperature 100(2)
_diffrn_detector_area_resol_mean 16.1419
_diffrn_measured_fraction_theta_full 0.999
_diffrn_measured_fraction_theta_max 0.999
_diffrn_measurement_device_type 'Oxford Diffraction Xcalibur, Eos'
_diffrn_measurement_method '\w scans'
_diffrn_radiation_monochromator graphite
_diffrn_radiation_source 'Enhance (Mo) X-ray Source'
_diffrn_radiation_type 'Mo K\a'
_diffrn_radiation_wavelength 0.71073
_diffrn_reflns_av_R_equivalents 0.0748
_diffrn_reflns_av_sigmaI/netI 0.0351
_diffrn_reflns_limit_h_max 12
_diffrn_reflns_limit_h_min -12
_diffrn_reflns_limit_k_max 50
_diffrn_reflns_limit_k_min -50
_diffrn_reflns_limit_l_max 12
_diffrn_reflns_limit_l_min -12
_diffrn_reflns_number 139395
_diffrn_reflns_theta_full 27.48
_diffrn_reflns_theta_max 27.48
_diffrn_reflns_theta_min 2.18
_exptl_absorpt_coefficient_mu 1.312
_exptl_absorpt_correction_T_max 0.8800
_exptl_absorpt_correction_T_min 0.8479
_exptl_absorpt_correction_type multi-scan
_exptl_absorpt_process_details
; 
CrysAlisPro, Agilent Technologies, 
Version 1.171.34.49 (release 20-01-2011 CrysAlis171 .NET) 
(compiled Jan 20 2011,15:58:25) 
;
_exptl_crystal_colour orange
_exptl_crystal_density_diffrn 1.339
_exptl_crystal_density_method 'not measured'
_exptl_crystal_description prism
_exptl_crystal_F_000 1496
_exptl_crystal_size_max 0.13
_exptl_crystal_size_mid 0.12
_exptl_crystal_size_min 0.10
_refine_diff_density_max 1.299
_refine_diff_density_min -1.358
_refine_diff_density_rms 0.097
_refine_ls_extinction_method none
_refine_ls_goodness_of_fit_ref 1.328
_refine_ls_hydrogen_treatment constr
_refine_ls_matrix_type full
_refine_ls_number_parameters 394
_refine_ls_number_reflns 8201
_refine_ls_number_restraints 0
_refine_ls_restrained_S_all 1.328
_refine_ls_R_factor_all 0.0684
_refine_ls_R_factor_gt 0.0582
_refine_ls_shift/su_max 0.001
_refine_ls_shift/su_mean 0.000
_refine_ls_structure_factor_coef Fsqd
_refine_ls_weighting_details 'calc w=1/[\s^2^(Fo^2^)+(0.0113P)^2^+9.9956P] where P=(Fo^2^+2Fc^2^)/3'
_refine_ls_weighting_scheme calc
_refine_ls_wR_factor_gt 0.0957
_refine_ls_wR_factor_ref 0.0982
_reflns_number_gt 7271
_reflns_number_total 8201
_reflns_threshold_expression >2sigma(I)
_cod_data_source_file c5qi00235d3.cif
_cod_data_source_block mima33
_cod_original_sg_symbol_H-M 'P 21/c'
_cod_database_code 4349063

loop_
_symmetry_equiv_pos_as_xyz
'x, y, z'
'-x, y+1/2, -z+1/2'
'-x, -y, -z'
'x, -y-1/2, z-1/2'

loop_
_atom_site_label
_atom_site_type_symbol
_atom_site_fract_x
_atom_site_fract_y
_atom_site_fract_z
_atom_site_U_iso_or_equiv
_atom_site_adp_type
_atom_site_occupancy
_atom_site_symmetry_multiplicity
_atom_site_calc_flag
_atom_site_refinement_flags
Fe Fe 1.19075(5) -0.116609(13) 0.68010(6) 0.01445(12) Uani 1 1 d .
I I 1.02886(3) -0.105872(7) 0.42573(3) 0.02500(8) Uani 1 1 d .
N1 N 1.0157(3) -0.07335(8) 0.8665(4) 0.0204(7) Uani 1 1 d .
N2 N 0.9322(3) -0.12466(8) 0.8482(4) 0.0226(7) Uani 1 1 d .
C1 C 1.3600(4) -0.15679(9) 0.6442(4) 0.0169(8) Uani 1 1 d .
C2 C 1.3908(4) -0.14659(9) 0.7918(4) 0.0160(7) Uani 1 1 d .
C3 C 1.4229(4) -0.11055(9) 0.7933(4) 0.0155(7) Uani 1 1 d .
H3 H 1.4451 -0.0969 0.8762 0.019 Uiso 1 1 calc R
C4 C 1.4173(4) -0.09799(9) 0.6544(4) 0.0145(7) Uani 1 1 d .
C5 C 1.3788(4) -0.12635(9) 0.5650(4) 0.0150(7) Uani 1 1 d .
H5 H 1.3669 -0.1254 0.4650 0.018 Uiso 1 1 calc R
C6 C 1.3241(4) -0.19191(10) 0.5695(5) 0.0236(9) Uani 1 1 d .
C7 C 1.3261(5) -0.18785(12) 0.4110(5) 0.0354(11) Uani 1 1 d .
H7A H 1.4190 -0.1807 0.3968 0.053 Uiso 1 1 calc R
H7B H 1.2581 -0.1703 0.3716 0.053 Uiso 1 1 calc R
H7C H 1.3023 -0.2100 0.3634 0.053 Uiso 1 1 calc R
C8 C 1.4345(4) -0.21937(11) 0.6218(5) 0.0314(10) Uani 1 1 d .
H8A H 1.4222 -0.2394 0.5581 0.047 Uiso 1 1 calc R
H8B H 1.4247 -0.2268 0.7170 0.047 Uiso 1 1 calc R
H8C H 1.5272 -0.2095 0.6235 0.047 Uiso 1 1 calc R
C9 C 1.1782(4) -0.20481(11) 0.5839(5) 0.0336(11) Uani 1 1 d .
H9A H 1.1617 -0.2275 0.5381 0.050 Uiso 1 1 calc R
H9B H 1.1086 -0.1883 0.5387 0.050 Uiso 1 1 calc R
H9C H 1.1713 -0.2069 0.6840 0.050 Uiso 1 1 calc R
C10 C 1.4144(4) -0.16747(10) 0.9301(4) 0.0217(8) Uani 1 1 d .
C11 C 1.5599(4) -0.18363(12) 0.9533(5) 0.0308(10) Uani 1 1 d .
H11A H 1.6298 -0.1652 0.9597 0.046 Uiso 1 1 calc R
H11B H 1.5688 -0.1989 0.8740 0.046 Uiso 1 1 calc R
H11C H 1.5740 -0.1971 1.0410 0.046 Uiso 1 1 calc R
C12 C 1.3052(4) -0.19590(11) 0.9352(5) 0.0302(10) Uani 1 1 d .
H12A H 1.3162 -0.2055 1.0307 0.045 Uiso 1 1 calc R
H12B H 1.3179 -0.2143 0.8685 0.045 Uiso 1 1 calc R
H12C H 1.2121 -0.1860 0.9096 0.045 Uiso 1 1 calc R
C13 C 1.4064(5) -0.14378(12) 1.0555(4) 0.0324(10) Uani 1 1 d .
H13A H 1.4171 -0.1576 1.1421 0.049 Uiso 1 1 calc R
H13B H 1.3161 -0.1320 1.0416 0.049 Uiso 1 1 calc R
H13C H 1.4807 -0.1265 1.0633 0.049 Uiso 1 1 calc R
C14 C 1.4596(4) -0.06245(9) 0.6074(4) 0.0156(7) Uani 1 1 d .
C15 C 1.5201(5) -0.04048(10) 0.7350(4) 0.0255(9) Uani 1 1 d .
H15A H 1.4508 -0.0379 0.7970 0.038 Uiso 1 1 calc R
H15B H 1.5453 -0.0176 0.7032 0.038 Uiso 1 1 calc R
H15C H 1.6030 -0.0519 0.7866 0.038 Uiso 1 1 calc R
C16 C 1.3362(5) -0.04299(11) 0.5236(5) 0.0347(11) Uani 1 1 d .
H16A H 1.2957 -0.0568 0.4415 0.052 Uiso 1 1 calc R
H16B H 1.3677 -0.0207 0.4921 0.052 Uiso 1 1 calc R
H16C H 1.2660 -0.0390 0.5838 0.052 Uiso 1 1 calc R
C17 C 1.5711(5) -0.06708(10) 0.5151(5) 0.0281(10) Uani 1 1 d .
H17A H 1.6522 -0.0786 0.5696 0.042 Uiso 1 1 calc R
H17B H 1.5984 -0.0444 0.4835 0.042 Uiso 1 1 calc R
H17C H 1.5342 -0.0813 0.4329 0.042 Uiso 1 1 calc R
C18 C 1.0401(4) -0.10539(9) 0.8148(4) 0.0158(7) Uani 1 1 d .
C19 C 0.8993(5) -0.07277(11) 0.9288(5) 0.0354(12) Uani 1 1 d .
H19 H 0.8631 -0.0534 0.9717 0.043 Uiso 1 1 calc R
C20 C 0.8465(5) -0.10503(12) 0.9172(6) 0.0389(12) Uani 1 1 d .
H20 H 0.7655 -0.1128 0.9502 0.047 Uiso 1 1 calc R
C21 C 1.0978(4) -0.04232(9) 0.8603(4) 0.0174(8) Uani 1 1 d .
C22 C 1.2087(4) -0.03592(9) 0.9694(4) 0.0180(8) Uani 1 1 d .
C23 C 1.2843(4) -0.00554(10) 0.9615(4) 0.0201(8) Uani 1 1 d .
H23 H 1.3620 -0.0009 1.0329 0.024 Uiso 1 1 calc R
C24 C 1.2498(4) 0.01827(9) 0.8526(4) 0.0181(8) Uani 1 1 d .
C25 C 1.1323(4) 0.01181(10) 0.7526(4) 0.0196(8) Uani 1 1 d .
H25 H 1.1046 0.0285 0.6807 0.024 Uiso 1 1 calc R
C26 C 1.0541(4) -0.01822(10) 0.7544(4) 0.0193(8) Uani 1 1 d .
C27 C 1.2417(5) -0.05913(11) 1.0958(5) 0.0320(10) Uani 1 1 d .
H27A H 1.3419 -0.0587 1.1307 0.048 Uiso 1 1 calc R
H27B H 1.2127 -0.0829 1.0692 0.048 Uiso 1 1 calc R
H27C H 1.1920 -0.0510 1.1700 0.048 Uiso 1 1 calc R
C28 C 1.3358(4) 0.05028(10) 0.8447(4) 0.0264(9) Uani 1 1 d .
H28A H 1.4100 0.0452 0.7907 0.040 Uiso 1 1 calc R
H28B H 1.3766 0.0576 0.9402 0.040 Uiso 1 1 calc R
H28C H 1.2768 0.0688 0.7980 0.040 Uiso 1 1 calc R
C29 C 0.9236(5) -0.02361(11) 0.6487(5) 0.0318(10) Uani 1 1 d .
H29A H 0.9093 -0.0038 0.5844 0.048 Uiso 1 1 calc R
H29B H 0.8442 -0.0258 0.6983 0.048 Uiso 1 1 calc R
H29C H 0.9324 -0.0448 0.5948 0.048 Uiso 1 1 calc R
C30 C 0.9118(4) -0.16181(9) 0.8324(4) 0.0176(8) Uani 1 1 d .
C31 C 0.8348(4) -0.17510(10) 0.7080(4) 0.0188(8) Uani 1 1 d .
C32 C 0.8168(4) -0.21084(10) 0.7002(4) 0.0180(8) Uani 1 1 d .
H32 H 0.7704 -0.2207 0.6145 0.022 Uiso 1 1 calc R
C33 C 0.8638(4) -0.23262(10) 0.8121(4) 0.0179(8) Uani 1 1 d .
C34 C 0.9330(4) -0.21820(10) 0.9363(4) 0.0187(8) Uani 1 1 d .
H34 H 0.9644 -0.2329 1.0144 0.022 Uiso 1 1 calc R
C35 C 0.9579(4) -0.18265(10) 0.9494(4) 0.0195(8) Uani 1 1 d .
C36 C 0.7616(4) -0.15215(11) 0.5927(5) 0.0278(9) Uani 1 1 d .
H36A H 0.7528 -0.1643 0.5022 0.042 Uiso 1 1 calc R
H36B H 0.8153 -0.1308 0.5886 0.042 Uiso 1 1 calc R
H36C H 0.6690 -0.1464 0.6122 0.042 Uiso 1 1 calc R
C37 C 0.8337(5) -0.27092(10) 0.8014(4) 0.0275(9) Uani 1 1 d .
H37A H 0.7462 -0.2757 0.8347 0.041 Uiso 1 1 calc R
H37B H 0.9093 -0.2836 0.8595 0.041 Uiso 1 1 calc R
H37C H 0.8262 -0.2783 0.7029 0.041 Uiso 1 1 calc R
C38 C 1.0250(5) -0.16755(12) 1.0886(4) 0.0308(10) Uani 1 1 d .
H38A H 0.9530 -0.1587 1.1391 0.046 Uiso 1 1 calc R
H38B H 1.0867 -0.1485 1.0721 0.046 Uiso 1 1 calc R
H38C H 1.0789 -0.1855 1.1453 0.046 Uiso 1 1 calc R

loop_
_atom_site_aniso_label
_atom_site_aniso_U_11
_atom_site_aniso_U_22
_atom_site_aniso_U_33
_atom_site_aniso_U_23
_atom_site_aniso_U_13
_atom_site_aniso_U_12
Fe 0.0138(3) 0.0126(3) 0.0171(3) -0.0002(2) 0.0032(2) 0.0010(2)
I 0.02223(13) 0.03068(15) 0.02064(13) 0.00036(12) -0.00059(9) 0.00215(12)
N1 0.0229(17) 0.0128(16) 0.0280(18) -0.0039(13) 0.0113(14) -0.0032(13)
N2 0.0204(17) 0.0114(16) 0.039(2) -0.0067(14) 0.0146(15) -0.0030(13)
C1 0.0129(17) 0.0100(17) 0.028(2) -0.0025(15) 0.0042(15) 0.0007(14)
C2 0.0125(17) 0.0141(18) 0.0221(19) 0.0043(15) 0.0053(14) 0.0024(14)
C3 0.0156(17) 0.0131(18) 0.0179(18) 0.0002(14) 0.0029(14) -0.0003(14)
C4 0.0147(17) 0.0107(18) 0.0181(18) 0.0012(14) 0.0024(14) -0.0014(13)
C5 0.0163(18) 0.0111(18) 0.0174(18) -0.0016(14) 0.0027(14) 0.0007(14)
C6 0.020(2) 0.0117(19) 0.038(2) -0.0067(17) 0.0035(17) -0.0004(15)
C7 0.045(3) 0.022(2) 0.036(3) -0.0144(19) -0.003(2) -0.003(2)
C8 0.025(2) 0.016(2) 0.053(3) -0.009(2) 0.007(2) 0.0009(17)
C9 0.025(2) 0.016(2) 0.058(3) -0.005(2) 0.001(2) -0.0055(17)
C10 0.020(2) 0.021(2) 0.025(2) 0.0098(16) 0.0069(16) 0.0014(16)
C11 0.022(2) 0.036(3) 0.033(2) 0.018(2) 0.0028(18) 0.0050(18)
C12 0.026(2) 0.025(2) 0.041(3) 0.016(2) 0.0133(19) -0.0019(18)
C13 0.042(3) 0.031(3) 0.025(2) 0.0117(19) 0.009(2) -0.002(2)
C14 0.0177(18) 0.0118(18) 0.0179(19) 0.0027(14) 0.0046(15) -0.0014(14)
C15 0.039(2) 0.015(2) 0.025(2) -0.0012(16) 0.0098(18) -0.0088(17)
C16 0.029(2) 0.021(2) 0.051(3) 0.018(2) -0.003(2) -0.0009(18)
C17 0.044(3) 0.014(2) 0.031(2) 0.0002(17) 0.020(2) -0.0059(18)
C18 0.0155(17) 0.0123(17) 0.0190(18) -0.0004(15) 0.0016(14) -0.0016(14)
C19 0.037(3) 0.019(2) 0.061(3) -0.015(2) 0.035(2) -0.0056(18)
C20 0.035(3) 0.020(2) 0.072(3) -0.011(2) 0.038(2) -0.0029(19)
C21 0.0182(19) 0.0123(18) 0.023(2) -0.0031(15) 0.0082(15) -0.0014(14)
C22 0.023(2) 0.0107(18) 0.0212(19) -0.0014(15) 0.0067(16) 0.0031(15)
C23 0.0198(19) 0.019(2) 0.022(2) -0.0068(16) 0.0037(16) -0.0002(15)
C24 0.025(2) 0.0104(18) 0.0217(19) -0.0055(15) 0.0120(16) -0.0036(15)
C25 0.027(2) 0.0129(19) 0.0191(19) -0.0009(15) 0.0053(16) 0.0022(15)
C26 0.0208(19) 0.0125(18) 0.024(2) -0.0039(15) 0.0032(16) 0.0012(15)
C27 0.046(3) 0.022(2) 0.026(2) 0.0026(18) 0.000(2) 0.000(2)
C28 0.033(2) 0.020(2) 0.028(2) -0.0034(17) 0.0113(18) -0.0098(17)
C29 0.030(2) 0.025(2) 0.037(3) -0.0024(19) -0.006(2) 0.0002(18)
C30 0.0182(19) 0.0075(17) 0.030(2) -0.0042(15) 0.0127(16) -0.0036(14)
C31 0.0145(18) 0.0152(19) 0.028(2) 0.0012(16) 0.0084(15) 0.0003(14)
C32 0.0174(18) 0.0165(19) 0.0208(19) -0.0027(15) 0.0052(15) -0.0027(14)
C33 0.0174(18) 0.0148(19) 0.024(2) -0.0025(15) 0.0094(15) -0.0001(14)
C34 0.0191(19) 0.019(2) 0.0189(19) 0.0008(15) 0.0064(15) 0.0009(15)
C35 0.0138(18) 0.023(2) 0.024(2) -0.0062(16) 0.0082(15) -0.0033(15)
C36 0.023(2) 0.020(2) 0.040(3) 0.0075(18) 0.0011(18) -0.0004(16)
C37 0.041(3) 0.016(2) 0.027(2) -0.0006(17) 0.0085(19) -0.0028(18)
C38 0.035(2) 0.031(2) 0.027(2) -0.0087(19) 0.0093(19) -0.0114(19)

loop_
_atom_type_symbol
_atom_type_description
_atom_type_scat_dispersion_real
_atom_type_scat_dispersion_imag
_atom_type_scat_source
C C 0.0033 0.0016 'International Tables Vol C Tables 4.2.6.8 and 6.1.1.4'
H H 0.0000 0.0000 'International Tables Vol C Tables 4.2.6.8 and 6.1.1.4'
N N 0.0061 0.0033 'International Tables Vol C Tables 4.2.6.8 and 6.1.1.4'
Fe Fe 0.3463 0.8444 'International Tables Vol C Tables 4.2.6.8 and 6.1.1.4'
I I -0.4742 1.8119 'International Tables Vol C Tables 4.2.6.8 and 6.1.1.4'

loop_
_geom_angle_atom_site_label_1
_geom_angle_atom_site_label_2
_geom_angle_atom_site_label_3
_geom_angle
C18 Fe C5 171.10(13)
C18 Fe C1 142.37(14)
C5 Fe C1 35.69(12)
C18 Fe C3 113.73(13)
C5 Fe C3 57.37(12)
C1 Fe C3 58.92(12)
C18 Fe C2 114.78(13)
C5 Fe C2 58.65(12)
C1 Fe C2 36.03(13)
C3 Fe C2 35.12(12)
C18 Fe C4 137.80(13)
C5 Fe C4 34.66(12)
C1 Fe C4 59.41(12)
C3 Fe C4 34.74(12)
C2 Fe C4 58.90(12)
C18 Fe I 99.07(9)
C5 Fe I 89.02(9)
C1 Fe I 106.75(10)
C3 Fe I 140.49(9)
C2 Fe I 142.69(9)
C4 Fe I 105.75(9)
C18 N1 C19 112.4(3)
C18 N1 C21 126.9(3)
C19 N1 C21 120.7(3)
C18 N2 C20 111.6(3)
C18 N2 C30 127.5(3)
C20 N2 C30 120.6(3)
C5 C1 C2 105.9(3)
C5 C1 C6 120.8(3)
C2 C1 C6 133.2(3)
C5 C1 Fe 72.0(2)
C2 C1 Fe 73.3(2)
C6 C1 Fe 122.7(2)
C3 C2 C1 106.5(3)
C3 C2 C10 120.1(3)
C1 C2 C10 132.7(3)
C3 C2 Fe 72.0(2)
C1 C2 Fe 70.7(2)
C10 C2 Fe 129.8(2)
C4 C3 C2 110.5(3)
C4 C3 Fe 73.5(2)
C2 C3 Fe 72.9(2)
C5 C4 C3 106.0(3)
C5 C4 C14 125.4(3)
C3 C4 C14 128.3(3)
C5 C4 Fe 70.7(2)
C3 C4 Fe 71.8(2)
C14 C4 Fe 127.4(2)
C4 C5 C1 111.1(3)
C4 C5 Fe 74.6(2)
C1 C5 Fe 72.3(2)
C8 C6 C7 105.7(4)
C8 C6 C9 111.0(3)
C7 C6 C9 106.8(4)
C8 C6 C1 111.1(3)
C7 C6 C1 109.4(3)
C9 C6 C1 112.5(3)
C13 C10 C11 107.3(4)
C13 C10 C12 105.9(3)
C11 C10 C12 109.6(3)
C13 C10 C2 110.5(3)
C11 C10 C2 109.8(3)
C12 C10 C2 113.4(3)
C4 C14 C17 108.8(3)
C4 C14 C15 110.5(3)
C17 C14 C15 108.4(3)
C4 C14 C16 111.6(3)
C17 C14 C16 109.1(3)
C15 C14 C16 108.4(3)
N1 C18 N2 102.6(3)
N1 C18 Fe 125.2(3)
N2 C18 Fe 131.2(3)
C20 C19 N1 106.4(4)
C19 C20 N2 107.1(4)
C26 C21 C22 122.4(3)
C26 C21 N1 118.6(3)
C22 C21 N1 118.7(3)
C23 C22 C21 117.3(3)
C23 C22 C27 120.1(4)
C21 C22 C27 122.5(4)
C24 C23 C22 122.2(4)
C25 C24 C23 118.0(3)
C25 C24 C28 121.0(4)
C23 C24 C28 120.9(4)
C26 C25 C24 122.2(4)
C25 C26 C21 117.7(3)
C25 C26 C29 120.8(4)
C21 C26 C29 121.5(3)
C35 C30 C31 122.2(3)
C35 C30 N2 117.7(3)
C31 C30 N2 119.8(3)
C32 C31 C30 117.0(3)
C32 C31 C36 120.3(4)
C30 C31 C36 122.4(3)
C33 C32 C31 122.6(4)
C32 C33 C34 118.5(3)
C32 C33 C37 120.5(3)
C34 C33 C37 120.9(4)
C33 C34 C35 121.7(4)
C34 C35 C30 117.8(3)
C34 C35 C38 120.3(4)
C30 C35 C38 121.8(4)

loop_
_geom_bond_atom_site_label_1
_geom_bond_atom_site_label_2
_geom_bond_distance
Fe C18 2.162(4)
Fe C5 2.329(4)
Fe C1 2.334(4)
Fe C3 2.357(4)
Fe C2 2.368(4)
Fe C4 2.379(4)
Fe I 2.7128(6)
N1 C18 1.369(5)
N1 C19 1.372(5)
N1 C21 1.448(5)
N2 C18 1.371(5)
N2 C20 1.379(5)
N2 C30 1.452(5)
C1 C5 1.429(5)
C1 C2 1.454(5)
C1 C6 1.547(5)
C2 C3 1.426(5)
C2 C10 1.539(5)
C3 C4 1.414(5)
C4 C5 1.403(5)
C4 C14 1.523(5)
C6 C8 1.536(6)
C6 C7 1.536(6)
C6 C9 1.538(6)
C10 C13 1.526(6)
C10 C11 1.534(5)
C10 C12 1.537(5)
C14 C17 1.527(5)
C14 C15 1.527(5)
C14 C16 1.530(5)
C19 C20 1.345(6)
C21 C26 1.393(5)
C21 C22 1.398(5)
C22 C23 1.395(5)
C22 C27 1.501(5)
C23 C24 1.392(5)
C24 C25 1.391(5)
C24 C28 1.503(5)
C25 C26 1.390(5)
C26 C29 1.505(5)
C30 C35 1.395(5)
C30 C31 1.399(5)
C31 C32 1.391(5)
C31 C36 1.503(5)
C32 C33 1.382(5)
C33 C34 1.387(5)
C33 C37 1.507(5)
C34 C35 1.395(5)
C35 C38 1.506(5)

loop_
_geom_torsion_atom_site_label_1
_geom_torsion_atom_site_label_2
_geom_torsion_atom_site_label_3
_geom_torsion_atom_site_label_4
_geom_torsion
C18 Fe C1 C5 -165.4(2)
C3 Fe C1 C5 -76.1(2)
C2 Fe C1 C5 -113.5(3)
C4 Fe C1 C5 -35.4(2)
I Fe C1 C5 63.3(2)
C18 Fe C1 C2 -51.9(3)
C5 Fe C1 C2 113.5(3)
C3 Fe C1 C2 37.4(2)
C4 Fe C1 C2 78.0(2)
I Fe C1 C2 176.75(18)
C18 Fe C1 C6 79.0(4)
C5 Fe C1 C6 -115.5(4)
C3 Fe C1 C6 168.3(4)
C2 Fe C1 C6 131.0(4)
C4 Fe C1 C6 -151.0(4)
I Fe C1 C6 -52.3(3)
C5 C1 C2 C3 1.5(4)
C6 C1 C2 C3 177.0(4)
Fe C1 C2 C3 -63.6(2)
C5 C1 C2 C10 -168.1(4)
C6 C1 C2 C10 7.4(7)
Fe C1 C2 C10 126.9(4)
C5 C1 C2 Fe 65.1(2)
C6 C1 C2 Fe -119.4(4)
C18 Fe C2 C3 -96.6(2)
C5 Fe C2 C3 76.6(2)
C1 Fe C2 C3 115.4(3)
C4 Fe C2 C3 35.9(2)
I Fe C2 C3 110.3(2)
C18 Fe C2 C1 148.0(2)
C5 Fe C2 C1 -38.8(2)
C3 Fe C2 C1 -115.4(3)
C4 Fe C2 C1 -79.6(2)
I Fe C2 C1 -5.1(3)
C18 Fe C2 C10 18.0(4)
C5 Fe C2 C10 -168.8(4)
C1 Fe C2 C10 -130.0(4)
C3 Fe C2 C10 114.5(4)
C4 Fe C2 C10 150.4(4)
I Fe C2 C10 -135.2(3)
C1 C2 C3 C4 -1.6(4)
C10 C2 C3 C4 169.6(3)
Fe C2 C3 C4 -64.3(3)
C1 C2 C3 Fe 62.7(2)
C10 C2 C3 Fe -126.1(3)
C18 Fe C3 C4 -141.8(2)
C5 Fe C3 C4 37.7(2)
C1 Fe C3 C4 80.0(2)
C2 Fe C3 C4 118.3(3)
I Fe C3 C4 1.6(3)
C18 Fe C3 C2 99.8(2)
C5 Fe C3 C2 -80.6(2)
C1 Fe C3 C2 -38.3(2)
C4 Fe C3 C2 -118.3(3)
I Fe C3 C2 -116.7(2)
C2 C3 C4 C5 1.0(4)
Fe C3 C4 C5 -62.9(2)
C2 C3 C4 C14 -172.4(3)
Fe C3 C4 C14 123.7(4)
C2 C3 C4 Fe 63.9(3)
C18 Fe C4 C5 172.3(2)
C1 Fe C4 C5 36.5(2)
C3 Fe C4 C5 115.0(3)
C2 Fe C4 C5 78.7(2)
I Fe C4 C5 -64.0(2)
C18 Fe C4 C3 57.4(3)
C5 Fe C4 C3 -115.0(3)
C1 Fe C4 C3 -78.5(2)
C2 Fe C4 C3 -36.3(2)
I Fe C4 C3 -178.91(18)
C18 Fe C4 C14 -67.3(4)
C5 Fe C4 C14 120.3(4)
C1 Fe C4 C14 156.8(3)
C3 Fe C4 C14 -124.7(4)
C2 Fe C4 C14 -161.0(3)
I Fe C4 C14 56.4(3)
C3 C4 C5 C1 -0.1(4)
C14 C4 C5 C1 173.6(3)
Fe C4 C5 C1 -63.7(3)
C3 C4 C5 Fe 63.6(2)
C14 C4 C5 Fe -122.7(3)
C2 C1 C5 C4 -0.9(4)
C6 C1 C5 C4 -177.1(3)
Fe C1 C5 C4 65.1(3)
C2 C1 C5 Fe -65.9(2)
C6 C1 C5 Fe 117.9(3)
C18 Fe C5 C4 -35.3(9)
C1 Fe C5 C4 -118.7(3)
C3 Fe C5 C4 -37.8(2)
C2 Fe C5 C4 -79.5(2)
I Fe C5 C4 120.1(2)
C18 Fe C5 C1 83.4(9)
C3 Fe C5 C1 80.8(2)
C2 Fe C5 C1 39.2(2)
C4 Fe C5 C1 118.7(3)
I Fe C5 C1 -121.2(2)
C5 C1 C6 C8 120.8(4)
C2 C1 C6 C8 -54.1(6)
Fe C1 C6 C8 -151.8(3)
C5 C1 C6 C7 4.5(5)
C2 C1 C6 C7 -170.4(4)
Fe C1 C6 C7 91.9(4)
C5 C1 C6 C9 -114.0(4)
C2 C1 C6 C9 71.0(5)
Fe C1 C6 C9 -26.6(5)
C3 C2 C10 C13 26.2(5)
C1 C2 C10 C13 -165.4(4)
Fe C2 C10 C13 -64.8(4)
C3 C2 C10 C11 -92.0(4)
C1 C2 C10 C11 76.4(5)
Fe C2 C10 C11 177.0(3)
C3 C2 C10 C12 144.9(4)
C1 C2 C10 C12 -46.7(6)
Fe C2 C10 C12 53.9(5)
C5 C4 C14 C17 -50.5(5)
C3 C4 C14 C17 121.8(4)
Fe C4 C14 C17 -142.4(3)
C5 C4 C14 C15 -169.4(3)
C3 C4 C14 C15 2.9(5)
Fe C4 C14 C15 98.7(3)
C5 C4 C14 C16 70.0(5)
C3 C4 C14 C16 -117.7(4)
Fe C4 C14 C16 -21.9(5)
C19 N1 C18 N2 0.1(5)
C21 N1 C18 N2 -179.8(4)
C19 N1 C18 Fe 169.7(3)
C21 N1 C18 Fe -10.2(5)
C20 N2 C18 N1 0.0(5)
C30 N2 C18 N1 -173.0(4)
C20 N2 C18 Fe -168.6(3)
C30 N2 C18 Fe 18.4(6)
C5 Fe C18 N1 66.0(10)
C1 Fe C18 N1 137.6(3)
C3 Fe C18 N1 68.3(3)
C2 Fe C18 N1 106.9(3)
C4 Fe C18 N1 36.7(4)
I Fe C18 N1 -89.2(3)
C5 Fe C18 N2 -127.7(8)
C1 Fe C18 N2 -56.0(4)
C3 Fe C18 N2 -125.3(3)
C2 Fe C18 N2 -86.7(4)
C4 Fe C18 N2 -157.0(3)
I Fe C18 N2 77.2(3)
C18 N1 C19 C20 -0.2(6)
C21 N1 C19 C20 179.7(4)
N1 C19 C20 N2 0.2(6)
C18 N2 C20 C19 -0.1(6)
C30 N2 C20 C19 173.4(4)
C18 N1 C21 C26 98.3(5)
C19 N1 C21 C26 -81.6(5)
C18 N1 C21 C22 -88.7(5)
C19 N1 C21 C22 91.4(5)
C26 C21 C22 C23 -6.2(6)
N1 C21 C22 C23 -179.0(3)
C26 C21 C22 C27 169.9(4)
N1 C21 C22 C27 -2.8(6)
C21 C22 C23 C24 2.0(6)
C27 C22 C23 C24 -174.3(4)
C22 C23 C24 C25 2.7(6)
C22 C23 C24 C28 -178.2(4)
C23 C24 C25 C26 -3.5(6)
C28 C24 C25 C26 177.5(4)
C24 C25 C26 C21 -0.5(6)
C24 C25 C26 C29 177.0(4)
C22 C21 C26 C25 5.5(6)
N1 C21 C26 C25 178.3(3)
C22 C21 C26 C29 -172.0(4)
N1 C21 C26 C29 0.8(6)
C18 N2 C30 C35 95.1(5)
C20 N2 C30 C35 -77.3(5)
C18 N2 C30 C31 -91.7(5)
C20 N2 C30 C31 96.0(5)
C35 C30 C31 C32 -6.0(5)
N2 C30 C31 C32 -178.9(3)
C35 C30 C31 C36 167.9(4)
N2 C30 C31 C36 -5.0(5)
C30 C31 C32 C33 4.2(6)
C36 C31 C32 C33 -169.8(4)
C31 C32 C33 C34 -0.8(6)
C31 C32 C33 C37 176.1(4)
C32 C33 C34 C35 -1.1(6)
C37 C33 C34 C35 -178.0(4)
C33 C34 C35 C30 -0.6(5)
C33 C34 C35 C38 176.0(4)
C31 C30 C35 C34 4.3(5)
N2 C30 C35 C34 177.3(3)
C31 C30 C35 C38 -172.3(4)
N2 C30 C35 C38 0.8(5)
